data_1567422
loop_
_publ_author_name
'Ge, Lingbing'
'Hou, Songjun'
'Chen, Yaorong'
'Wu, Qingqing'
'Long, Lanxin'
'Yang, Xingzhou'
'Ji, Yu'
'Lin, Luchun'
'Xue, Guodong'
'Liu, Junyang'
'Liu, Xiaodong'
'Lambert, Colin J.'
'Hong, Wenjing'
'Zheng, Yonghao'

_publ_section_title
;
 Hydrogen-bond-induced quantum interference in single-molecule junctions
 of regioisomers
;
_journal_issue 33
_journal_name_full 'Chemical Science'
_journal_page_first 9552
_journal_page_last 9559
_journal_paper_doi 10.1039/D2SC03229E
_journal_volume 13
_journal_year 2022
_chemical_formula_sum 'C32 H24 N2 O2 S2'
_chemical_formula_weight 532.65
_space_group_crystal_system orthorhombic
_space_group_IT_number 61
_space_group_name_Hall '-P 2ac 2ab'
_space_group_name_H-M_alt 'P b c a'
_atom_sites_solution_hydrogens geom
_audit_creation_method SHELXL-2018/3
_audit_update_record
;
2020-03-19 deposited with the CCDC.	2022-08-02 downloaded from the CCDC.
;
_cell_angle_alpha 90
_cell_angle_beta 90
_cell_angle_gamma 90
_cell_formula_units_Z 8
_cell_length_a 14.187(3)
_cell_length_b 13.429(4)
_cell_length_c 27.488(8)
_cell_measurement_reflns_used 4381
_cell_measurement_temperature 140(2)
_cell_measurement_theta_max 26.70
_cell_measurement_theta_min 2.22
_cell_volume 5237(2)
_computing_structure_refinement 'SHELXL-2018/3 (Sheldrick, 2018)'
_computing_structure_solution 'SHELXT 2014/5 (Sheldrick, 2014)'
_diffrn_ambient_temperature 140(2)
_diffrn_measured_fraction_theta_full 0.999
_diffrn_measured_fraction_theta_max 0.989
_diffrn_measurement_device_type 'BRUKER D8 VENTURE PHOTON II'
_diffrn_radiation_type MoK\a
_diffrn_radiation_wavelength 0.71073
_diffrn_reflns_av_R_equivalents 0.1795
_diffrn_reflns_av_unetI/netI 0.0893
_diffrn_reflns_Laue_measured_fraction_full 0.999
_diffrn_reflns_Laue_measured_fraction_max 0.989
_diffrn_reflns_limit_h_max 18
_diffrn_reflns_limit_h_min -19
_diffrn_reflns_limit_k_max 17
_diffrn_reflns_limit_k_min -17
_diffrn_reflns_limit_l_max 36
_diffrn_reflns_limit_l_min -36
_diffrn_reflns_number 59227
_diffrn_reflns_point_group_measured_fraction_full 0.999
_diffrn_reflns_point_group_measured_fraction_max 0.989
_diffrn_reflns_theta_full 25.242
_diffrn_reflns_theta_max 28.560
_diffrn_reflns_theta_min 2.063
_exptl_absorpt_coefficient_mu 0.237
_exptl_crystal_density_diffrn 1.351
_exptl_crystal_description block
_exptl_crystal_F_000 2224
_exptl_crystal_size_max 0.200
_exptl_crystal_size_mid 0.200
_exptl_crystal_size_min 0.100
_refine_diff_density_max 0.339
_refine_diff_density_min -0.480
_refine_diff_density_rms 0.081
_refine_ls_extinction_coef 0.0062(6)
_refine_ls_extinction_expression Fc^*^=kFc[1+0.001xFc^2^\l^3^/sin(2\q)]^-1/4^
_refine_ls_extinction_method 'SHELXL-2018/3 (Sheldrick 2018)'
_refine_ls_goodness_of_fit_ref 1.021
_refine_ls_hydrogen_treatment constr
_refine_ls_matrix_type full
_refine_ls_number_parameters 346
_refine_ls_number_reflns 6608
_refine_ls_number_restraints 0
_refine_ls_restrained_S_all 1.021
_refine_ls_R_factor_all 0.1317
_refine_ls_R_factor_gt 0.0601
_refine_ls_shift/su_max 0.000
_refine_ls_shift/su_mean 0.000
_refine_ls_structure_factor_coef Fsqd
_refine_ls_weighting_details 'w=1/[\s^2^(Fo^2^)+(0.0668P)^2^+5.6444P] where P=(Fo^2^+2Fc^2^)/3'
_refine_ls_weighting_scheme calc
_refine_ls_wR_factor_gt 0.1318
_refine_ls_wR_factor_ref 0.1837
_reflns_Friedel_coverage 0.000
_reflns_number_gt 3646
_reflns_number_total 6608
_reflns_threshold_expression 'I > 2\s(I)'
_cod_data_source_file d2sc03229e2.cif
_cod_data_source_block Pbca_a
_cod_depositor_comments 'Adding full bibliography for 1567422--1567423.cif.'
_cod_original_cell_volume 5237(3)
_cod_database_code 1567422
_shelx_shelxl_version_number 2018/3
_shelx_space_group_comment
;
The symmetry employed for this shelxl refinement is uniquely defined
by the following loop, which should always be used as a source of
symmetry information in preference to the above space-group names.
They are only intended as comments.
;
_shelx_estimated_absorpt_t_min 0.954
_shelx_estimated_absorpt_t_max 0.977

loop_
_space_group_symop_operation_xyz
'x, y, z'
'-x+1/2, -y, z+1/2'
'-x, y+1/2, -z+1/2'
'x+1/2, -y+1/2, -z'
'-x, -y, -z'
'x-1/2, y, -z-1/2'
'x, -y-1/2, z-1/2'
'-x-1/2, y-1/2, z'

loop_
_atom_site_label
_atom_site_type_symbol
_atom_site_fract_x
_atom_site_fract_y
_atom_site_fract_z
_atom_site_U_iso_or_equiv
_atom_site_adp_type
_atom_site_occupancy
_atom_site_site_symmetry_order
_atom_site_calc_flag
_atom_site_refinement_flags_posn
_atom_site_refinement_flags_adp
_atom_site_refinement_flags_occupancy
_atom_site_disorder_assembly
_atom_site_disorder_group
S1 S 0.54567(6) 0.64926(8) 0.50681(3) 0.0396(3) Uani 1 1 d . . . . .
C1 C 0.78820(19) 0.4546(2) 0.75773(11) 0.0221(6) Uani 1 1 d . . . . .
N1 N 0.55509(16) 0.4734(2) 0.70579(9) 0.0263(6) Uani 1 1 d . . . . .
H1 H 0.502435 0.460054 0.721406 0.032 Uiso 1 1 calc R U . . .
O1 O 0.87417(13) 0.46524(19) 0.76001(8) 0.0317(5) Uani 1 1 d . . . . .
S2 S 0.57066(9) 0.69759(9) 0.88494(4) 0.0607(4) Uani 1 1 d . . . . .
C2 C 0.72878(18) 0.4778(2) 0.71624(10) 0.0202(6) Uani 1 1 d . . . . .
N2 N 0.71151(17) 0.6998(2) 0.67995(9) 0.0264(6) Uani 1 1 d . . . . .
H2 H 0.701826 0.754419 0.662971 0.032 Uiso 1 1 calc R U . . .
O2 O 0.84223(14) 0.38444(17) 0.63417(8) 0.0283(5) Uani 1 1 d . . . . .
C7 C 0.6709(2) 0.3828(3) 0.87795(12) 0.0292(7) Uani 1 1 d . . . . .
H7 H 0.683179 0.366104 0.910942 0.035 Uiso 1 1 calc R U . . .
C6 C 0.7462(2) 0.4013(2) 0.84626(11) 0.0269(7) Uani 1 1 d . . . . .
H6 H 0.809597 0.398747 0.857395 0.032 Uiso 1 1 calc R U . . .
C5 C 0.72582(19) 0.4233(2) 0.79870(10) 0.0224(6) Uani 1 1 d . . . . .
C4 C 0.63289(19) 0.4287(2) 0.78218(10) 0.0213(6) Uani 1 1 d . . . . .
C3 C 0.63608(18) 0.4606(2) 0.73000(10) 0.0203(6) Uani 1 1 d . . . . .
C8 C 0.5791(2) 0.3885(3) 0.86165(11) 0.0289(7) Uani 1 1 d . . . . .
H8 H 0.528914 0.375960 0.883716 0.035 Uiso 1 1 calc R U . . .
C9 C 0.5583(2) 0.4124(2) 0.81300(11) 0.0253(7) Uani 1 1 d . . . . .
H9 H 0.495041 0.417128 0.801885 0.030 Uiso 1 1 calc R U . . .
C10 C 0.76660(18) 0.5252(2) 0.67251(10) 0.0211(6) Uani 1 1 d . . . . .
C11 C 0.81984(18) 0.4738(2) 0.63561(11) 0.0215(6) Uani 1 1 d . . . . .
C12 C 0.83909(19) 0.5465(2) 0.59547(11) 0.0230(6) Uani 1 1 d . . . . .
C13 C 0.79579(19) 0.6367(2) 0.60809(11) 0.0229(6) Uani 1 1 d . . . . .
C14 C 0.75416(19) 0.6232(2) 0.65730(10) 0.0212(6) Uani 1 1 d . . . . .
C15 C 0.7964(2) 0.7159(3) 0.57632(12) 0.0291(7) Uani 1 1 d . . . . .
H15 H 0.765588 0.776623 0.584249 0.035 Uiso 1 1 calc R U . . .
C16 C 0.8436(2) 0.7044(3) 0.53206(12) 0.0329(8) Uani 1 1 d . . . . .
H16 H 0.845187 0.758456 0.509759 0.040 Uiso 1 1 calc R U . . .
C17 C 0.8879(2) 0.6162(3) 0.52001(12) 0.0344(8) Uani 1 1 d . . . . .
H17 H 0.920446 0.610924 0.489902 0.041 Uiso 1 1 calc R U . . .
C18 C 0.8855(2) 0.5341(3) 0.55185(11) 0.0305(7) Uani 1 1 d . . . . .
H18 H 0.914694 0.472677 0.543606 0.037 Uiso 1 1 calc R U . . .
C19 C 0.6809(2) 0.6993(2) 0.72928(12) 0.0277(7) Uani 1 1 d . . . . .
C20 C 0.7425(2) 0.6750(2) 0.76634(11) 0.0307(7) Uani 1 1 d . . . . .
H20 H 0.806344 0.659962 0.759003 0.037 Uiso 1 1 calc R U . . .
C21 C 0.7115(3) 0.6725(3) 0.81452(12) 0.0345(8) Uani 1 1 d . . . . .
H21 H 0.754056 0.654992 0.839773 0.041 Uiso 1 1 calc R U . . .
C22 C 0.6183(3) 0.6955(3) 0.82563(13) 0.0393(9) Uani 1 1 d . . . . .
C23 C 0.5577(3) 0.7231(3) 0.78824(15) 0.0442(9) Uani 1 1 d . . . . .
H23 H 0.494538 0.741057 0.795557 0.053 Uiso 1 1 calc R U . . .
C24 C 0.5885(2) 0.7248(3) 0.74040(14) 0.0374(8) Uani 1 1 d . . . . .
H24 H 0.546369 0.743503 0.715161 0.045 Uiso 1 1 calc R U . . .
C25 C 0.6637(4) 0.6490(4) 0.92233(15) 0.0725(16) Uani 1 1 d . . . . .
H25A H 0.680268 0.581894 0.911273 0.109 Uiso 1 1 calc R U . . .
H25B H 0.642512 0.646221 0.956240 0.109 Uiso 1 1 calc R U . . .
H25C H 0.718994 0.692422 0.919883 0.109 Uiso 1 1 calc R U . . .
C26 C 0.54732(18) 0.5067(2) 0.65699(11) 0.0227(6) Uani 1 1 d . . . . .
C27 C 0.4894(2) 0.5868(3) 0.64603(12) 0.0292(7) Uani 1 1 d . . . . .
H27 H 0.449779 0.614302 0.670454 0.035 Uiso 1 1 calc R U . . .
C28 C 0.4890(2) 0.6269(3) 0.59965(12) 0.0315(7) Uani 1 1 d . . . . .
H28 H 0.449274 0.681906 0.592506 0.038 Uiso 1 1 calc R U . . .
C29 C 0.5463(2) 0.5873(3) 0.56335(11) 0.0289(7) Uani 1 1 d . . . . .
C30 C 0.5984(2) 0.5016(3) 0.57350(11) 0.0271(7) Uani 1 1 d . . . . .
H30 H 0.634046 0.470612 0.548477 0.032 Uiso 1 1 calc R U . . .
C31 C 0.59822(19) 0.4616(2) 0.61996(11) 0.0246(6) Uani 1 1 d . . . . .
H31 H 0.633237 0.402825 0.626505 0.030 Uiso 1 1 calc R U . . .
C32 C 0.6305(2) 0.5826(3) 0.47151(12) 0.0413(9) Uani 1 1 d . . . . .
H32A H 0.633793 0.611443 0.438798 0.062 Uiso 1 1 calc R U . . .
H32B H 0.611706 0.512551 0.469217 0.062 Uiso 1 1 calc R U . . .
H32C H 0.692382 0.587333 0.487134 0.062 Uiso 1 1 calc R U . . .

loop_
_atom_site_aniso_label
_atom_site_aniso_U_11
_atom_site_aniso_U_22
_atom_site_aniso_U_33
_atom_site_aniso_U_23
_atom_site_aniso_U_13
_atom_site_aniso_U_12
S1 0.0383(5) 0.0505(6) 0.0300(4) 0.0126(4) -0.0038(4) 0.0023(4)
C1 0.0164(13) 0.0234(16) 0.0265(15) -0.0038(12) -0.0026(11) 0.0010(11)
N1 0.0136(11) 0.0427(17) 0.0225(12) 0.0060(11) 0.0005(9) -0.0008(11)
O1 0.0130(9) 0.0475(15) 0.0348(12) -0.0047(11) -0.0026(9) 0.0005(9)
S2 0.0777(8) 0.0603(8) 0.0441(6) -0.0159(5) 0.0318(6) -0.0228(6)
C2 0.0144(12) 0.0231(15) 0.0232(14) 0.0002(12) 0.0007(11) 0.0002(10)
N2 0.0298(13) 0.0223(14) 0.0272(13) 0.0013(11) 0.0007(11) 0.0017(11)
O2 0.0244(10) 0.0256(12) 0.0350(13) 0.0008(10) 0.0036(9) 0.0017(9)
C7 0.0320(16) 0.0317(18) 0.0239(15) 0.0018(13) -0.0015(13) 0.0041(14)
C6 0.0203(13) 0.0318(18) 0.0287(15) -0.0011(13) -0.0026(12) 0.0024(12)
C5 0.0190(13) 0.0243(16) 0.0239(15) -0.0020(12) -0.0014(11) 0.0021(11)
C4 0.0179(13) 0.0242(16) 0.0217(14) -0.0024(12) 0.0013(11) -0.0002(11)
C3 0.0155(12) 0.0209(15) 0.0246(14) 0.0011(12) 0.0002(11) -0.0014(11)
C8 0.0275(15) 0.0320(18) 0.0270(16) 0.0047(14) 0.0073(13) -0.0008(13)
C9 0.0193(14) 0.0306(18) 0.0260(15) 0.0015(13) 0.0006(12) -0.0024(12)
C10 0.0137(12) 0.0236(15) 0.0261(14) 0.0012(12) 0.0001(11) -0.0006(11)
C11 0.0142(12) 0.0236(16) 0.0268(15) -0.0014(12) -0.0013(11) -0.0032(11)
C12 0.0144(12) 0.0267(16) 0.0280(15) -0.0014(13) 0.0013(11) -0.0041(11)
C13 0.0181(13) 0.0275(17) 0.0231(14) 0.0019(12) -0.0007(11) -0.0059(11)
C14 0.0158(12) 0.0262(16) 0.0215(14) 0.0024(11) 0.0004(11) -0.0006(11)
C15 0.0274(15) 0.0290(18) 0.0309(17) 0.0016(13) -0.0018(13) -0.0059(13)
C16 0.0314(17) 0.036(2) 0.0312(17) 0.0114(15) -0.0003(14) -0.0096(14)
C17 0.0248(16) 0.053(2) 0.0254(16) 0.0047(15) 0.0039(13) -0.0048(15)
C18 0.0206(14) 0.040(2) 0.0307(16) -0.0014(14) 0.0026(13) 0.0014(13)
C19 0.0308(16) 0.0216(16) 0.0306(16) -0.0003(13) 0.0044(13) 0.0020(12)
C20 0.0347(17) 0.0265(17) 0.0309(17) -0.0040(13) 0.0003(14) 0.0008(13)
C21 0.047(2) 0.0279(18) 0.0289(17) -0.0052(14) 0.0038(15) -0.0026(15)
C22 0.049(2) 0.031(2) 0.0379(19) -0.0071(15) 0.0147(17) -0.0113(16)
C23 0.0349(19) 0.043(2) 0.055(2) -0.0122(19) 0.0164(18) -0.0005(16)
C24 0.0299(17) 0.038(2) 0.045(2) -0.0027(16) 0.0035(15) 0.0056(15)
C25 0.141(5) 0.046(3) 0.030(2) -0.0010(19) 0.016(3) 0.002(3)
C26 0.0122(12) 0.0318(17) 0.0241(14) 0.0011(12) -0.0020(11) -0.0014(11)
C27 0.0199(14) 0.040(2) 0.0274(16) -0.0019(14) -0.0008(12) 0.0061(13)
C28 0.0275(16) 0.0331(19) 0.0338(18) 0.0023(14) -0.0066(13) 0.0090(14)
C29 0.0223(15) 0.037(2) 0.0273(16) 0.0025(14) -0.0044(12) -0.0020(13)
C30 0.0167(13) 0.0365(19) 0.0280(16) -0.0053(13) -0.0016(12) -0.0019(12)
C31 0.0173(13) 0.0305(17) 0.0261(15) 0.0018(13) -0.0011(11) -0.0011(12)
C32 0.0346(18) 0.063(3) 0.0262(17) 0.0066(17) 0.0028(15) -0.0095(17)

loop_
_atom_type_symbol
_atom_type_description
_atom_type_scat_dispersion_real
_atom_type_scat_dispersion_imag
_atom_type_scat_source
C C 0.0033 0.0016 'International Tables Vol C Tables 4.2.6.8 and 6.1.1.4'
H H 0.0000 0.0000 'International Tables Vol C Tables 4.2.6.8 and 6.1.1.4'
N N 0.0061 0.0033 'International Tables Vol C Tables 4.2.6.8 and 6.1.1.4'
O O 0.0106 0.0060 'International Tables Vol C Tables 4.2.6.8 and 6.1.1.4'
S S 0.1246 0.1234 'International Tables Vol C Tables 4.2.6.8 and 6.1.1.4'

loop_
_geom_angle_atom_site_label_1
_geom_angle_atom_site_label_2
_geom_angle_atom_site_label_3
_geom_angle
_geom_angle_site_symmetry_1
_geom_angle_site_symmetry_3
_geom_angle_publ_flag
C29 S1 C32 103.83(17) . . ?
O1 C1 C2 126.2(3) . . ?
O1 C1 C5 125.6(3) . . ?
C2 C1 C5 108.0(2) . . ?
C3 N1 C26 125.3(2) . . ?
C3 N1 H1 117.4 . . ?
C26 N1 H1 117.4 . . ?
C22 S2 C25 104.0(2) . . ?
C3 C2 C1 107.5(2) . . ?
C3 C2 C10 130.1(3) . . ?
C1 C2 C10 121.7(2) . . ?
C14 N2 C19 125.0(3) . . ?
C14 N2 H2 117.5 . . ?
C19 N2 H2 117.5 . . ?
C8 C7 C6 120.6(3) . . ?
C8 C7 H7 119.7 . . ?
C6 C7 H7 119.7 . . ?
C5 C6 C7 118.0(3) . . ?
C5 C6 H6 121.0 . . ?
C7 C6 H6 121.0 . . ?
C6 C5 C4 121.4(3) . . ?
C6 C5 C1 130.9(3) . . ?
C4 C5 C1 107.4(2) . . ?
C9 C4 C5 121.3(3) . . ?
C9 C4 C3 131.3(3) . . ?
C5 C4 C3 107.3(2) . . ?
N1 C3 C2 131.0(3) . . ?
N1 C3 C4 119.1(2) . . ?
C2 C3 C4 109.7(2) . . ?
C7 C8 C9 121.3(3) . . ?
C7 C8 H8 119.4 . . ?
C9 C8 H8 119.4 . . ?
C4 C9 C8 117.5(3) . . ?
C4 C9 H9 121.3 . . ?
C8 C9 H9 121.3 . . ?
C14 C10 C11 107.9(3) . . ?
C14 C10 C2 127.7(3) . . ?
C11 C10 C2 124.3(3) . . ?
O2 C11 C10 128.3(3) . . ?
O2 C11 C12 124.0(3) . . ?
C10 C11 C12 107.6(3) . . ?
C18 C12 C13 122.0(3) . . ?
C18 C12 C11 130.5(3) . . ?
C13 C12 C11 107.5(2) . . ?
C15 C13 C12 120.5(3) . . ?
C15 C13 C14 132.3(3) . . ?
C12 C13 C14 107.1(3) . . ?
N2 C14 C10 129.8(3) . . ?
N2 C14 C13 120.4(3) . . ?
C10 C14 C13 109.8(3) . . ?
C13 C15 C16 118.0(3) . . ?
C13 C15 H15 121.0 . . ?
C16 C15 H15 121.0 . . ?
C17 C16 C15 121.5(3) . . ?
C17 C16 H16 119.3 . . ?
C15 C16 H16 119.3 . . ?
C16 C17 C18 120.8(3) . . ?
C16 C17 H17 119.6 . . ?
C18 C17 H17 119.6 . . ?
C12 C18 C17 117.2(3) . . ?
C12 C18 H18 121.4 . . ?
C17 C18 H18 121.4 . . ?
C20 C19 C24 119.5(3) . . ?
C20 C19 N2 120.7(3) . . ?
C24 C19 N2 119.8(3) . . ?
C19 C20 C21 120.4(3) . . ?
C19 C20 H20 119.8 . . ?
C21 C20 H20 119.8 . . ?
C22 C21 C20 120.2(3) . . ?
C22 C21 H21 119.9 . . ?
C20 C21 H21 119.9 . . ?
C23 C22 C21 118.9(3) . . ?
C23 C22 S2 116.2(3) . . ?
C21 C22 S2 124.8(3) . . ?
C24 C23 C22 120.7(3) . . ?
C24 C23 H23 119.6 . . ?
C22 C23 H23 119.6 . . ?
C23 C24 C19 120.2(3) . . ?
C23 C24 H24 119.9 . . ?
C19 C24 H24 119.9 . . ?
S2 C25 H25A 109.5 . . ?
S2 C25 H25B 109.5 . . ?
H25A C25 H25B 109.5 . . ?
S2 C25 H25C 109.5 . . ?
H25A C25 H25C 109.5 . . ?
H25B C25 H25C 109.5 . . ?
C27 C26 C31 119.2(3) . . ?
C27 C26 N1 119.8(3) . . ?
C31 C26 N1 121.0(3) . . ?
C28 C27 C26 120.3(3) . . ?
C28 C27 H27 119.9 . . ?
C26 C27 H27 119.9 . . ?
C27 C28 C29 120.6(3) . . ?
C27 C28 H28 119.7 . . ?
C29 C28 H28 119.7 . . ?
C28 C29 C30 118.7(3) . . ?
C28 C29 S1 116.7(3) . . ?
C30 C29 S1 124.6(3) . . ?
C31 C30 C29 120.2(3) . . ?
C31 C30 H30 119.9 . . ?
C29 C30 H30 119.9 . . ?
C30 C31 C26 120.5(3) . . ?
C30 C31 H31 119.7 . . ?
C26 C31 H31 119.7 . . ?
S1 C32 H32A 109.5 . . ?
S1 C32 H32B 109.5 . . ?
H32A C32 H32B 109.5 . . ?
S1 C32 H32C 109.5 . . ?
H32A C32 H32C 109.5 . . ?
H32B C32 H32C 109.5 . . ?

loop_
_geom_bond_atom_site_label_1
_geom_bond_atom_site_label_2
_geom_bond_distance
_geom_bond_site_symmetry_2
_geom_bond_publ_flag
S1 C29 1.763(3) . ?
S1 C32 1.786(4) . ?
C1 O1 1.230(3) . ?
C1 C2 1.452(4) . ?
C1 C5 1.493(4) . ?
N1 C3 1.339(4) . ?
N1 C26 1.418(4) . ?
N1 H1 0.8800 . ?
S2 C22 1.765(4) . ?
S2 C25 1.795(6) . ?
C2 C3 1.388(4) . ?
C2 C10 1.462(4) . ?
N2 C14 1.347(4) . ?
N2 C19 1.424(4) . ?
N2 H2 0.8800 . ?
O2 C11 1.243(4) . ?
C7 C8 1.380(4) . ?
C7 C6 1.401(4) . ?
C7 H7 0.9500 . ?
C6 C5 1.371(4) . ?
C6 H6 0.9500 . ?
C5 C4 1.396(4) . ?
C4 C9 1.373(4) . ?
C4 C3 1.498(4) . ?
C8 C9 1.407(4) . ?
C8 H8 0.9500 . ?
C9 H9 0.9500 . ?
C10 C14 1.392(4) . ?
C10 C11 1.441(4) . ?
C11 C12 1.498(4) . ?
C12 C18 1.378(4) . ?
C12 C13 1.401(4) . ?
C13 C15 1.377(4) . ?
C13 C14 1.487(4) . ?
C15 C16 1.397(5) . ?
C15 H15 0.9500 . ?
C16 C17 1.382(5) . ?
C16 H16 0.9500 . ?
C17 C18 1.409(5) . ?
C17 H17 0.9500 . ?
C18 H18 0.9500 . ?
C19 C20 1.381(4) . ?
C19 C24 1.388(4) . ?
C20 C21 1.396(5) . ?
C20 H20 0.9500 . ?
C21 C22 1.391(5) . ?
C21 H21 0.9500 . ?
C22 C23 1.390(6) . ?
C23 C24 1.386(5) . ?
C23 H23 0.9500 . ?
C24 H24 0.9500 . ?
C25 H25A 0.9800 . ?
C25 H25B 0.9800 . ?
C25 H25C 0.9800 . ?
C26 C27 1.387(4) . ?
C26 C31 1.387(4) . ?
C27 C28 1.384(4) . ?
C27 H27 0.9500 . ?
C28 C29 1.393(5) . ?
C28 H28 0.9500 . ?
C29 C30 1.396(5) . ?
C30 C31 1.385(4) . ?
C30 H30 0.9500 . ?
C31 H31 0.9500 . ?
C32 H32A 0.9800 . ?
C32 H32B 0.9800 . ?
C32 H32C 0.9800 . ?
